data_7045792
loop_
_publ_author_name
'Tarai, Arup'
'Baruah, Jubaraj B.'

_publ_section_title
;
 Four-coordinated see-saw
 N-(aryl)-2-(propan-2-ylidene)hydrazinecarbothioamide complexes of
 nickel(ii), copper(ii) and zinc(ii) and their propensity for catalytic
 cyclisation.
;
_journal_issue 14
_journal_name_full 'Dalton transactions (Cambridge, England : 2003)'
_journal_page_first 4921
_journal_page_last 4930
_journal_paper_doi 10.1039/C8DT00453F
_journal_volume 47
_journal_year 2018
_chemical_formula_moiety 'C11 H15 N3 O S'
_chemical_formula_sum 'C11 H15 N3 O S'
_chemical_formula_weight 237.32
_space_group_crystal_system triclinic
_space_group_IT_number 2
_space_group_name_Hall '-P 1'
_space_group_name_H-M_alt 'P -1'
_symmetry_space_group_name_Hall '-P 1'
_symmetry_space_group_name_H-M 'P -1'
_atom_sites_solution_hydrogens mixed
_audit_creation_method SHELXL-2014/7
_audit_update_record
;
2017-09-01 deposited with the CCDC.
2018-03-07 downloaded from the CCDC.
;
_cell_angle_alpha 78.642(9)
_cell_angle_beta 69.657(9)
_cell_angle_gamma 75.860(9)
_cell_formula_units_Z 4
_cell_length_a 9.3214(13)
_cell_length_b 11.3148(16)
_cell_length_c 12.7860(16)
_cell_measurement_reflns_used 3988
_cell_measurement_temperature 296(2)
_cell_measurement_theta_max 25.11
_cell_measurement_theta_min 2.65
_cell_volume 1216.8(3)
_computing_structure_refinement 'SHELXL-2014/7 (Sheldrick, 2014)'
_diffrn_ambient_temperature 296(2)
_diffrn_measured_fraction_theta_full 0.977
_diffrn_measured_fraction_theta_max 0.977
_diffrn_measurement_device_type 'CCD area detector'
_diffrn_measurement_method 'phi and omega scans'
_diffrn_radiation_type MoK\a
_diffrn_radiation_wavelength 0.71073
_diffrn_reflns_av_R_equivalents 0.0347
_diffrn_reflns_av_unetI/netI 0.0351
_diffrn_reflns_Laue_measured_fraction_full 0.977
_diffrn_reflns_Laue_measured_fraction_max 0.977
_diffrn_reflns_limit_h_max 10
_diffrn_reflns_limit_h_min -11
_diffrn_reflns_limit_k_max 13
_diffrn_reflns_limit_k_min -13
_diffrn_reflns_limit_l_max 15
_diffrn_reflns_limit_l_min -15
_diffrn_reflns_number 16473
_diffrn_reflns_point_group_measured_fraction_full 0.977
_diffrn_reflns_point_group_measured_fraction_max 0.977
_diffrn_reflns_theta_full 25.050
_diffrn_reflns_theta_max 25.050
_diffrn_reflns_theta_min 1.712
_exptl_absorpt_coefficient_mu 0.250
_exptl_absorpt_correction_type none
_exptl_absorpt_process_details none
_exptl_crystal_colour Colourless
_exptl_crystal_density_diffrn 1.295
_exptl_crystal_description Block
_exptl_crystal_F_000 504
_exptl_crystal_size_max 0.32
_exptl_crystal_size_mid 0.21
_exptl_crystal_size_min 0.11
_refine_diff_density_max 0.236
_refine_diff_density_min -0.236
_refine_diff_density_rms 0.053
_refine_ls_extinction_method none
_refine_ls_goodness_of_fit_ref 1.063
_refine_ls_hydrogen_treatment mixed
_refine_ls_matrix_type full
_refine_ls_number_parameters 311
_refine_ls_number_reflns 4214
_refine_ls_number_restraints 0
_refine_ls_restrained_S_all 1.063
_refine_ls_R_factor_all 0.0596
_refine_ls_R_factor_gt 0.0428
_refine_ls_shift/su_max 0.001
_refine_ls_shift/su_mean 0.000
_refine_ls_structure_factor_coef Fsqd
_refine_ls_weighting_details 'w=1/[\s^2^(Fo^2^)+(0.0500P)^2^+0.5000P] where P=(Fo^2^+2Fc^2^)/3'
_refine_ls_weighting_scheme calc
_refine_ls_wR_factor_gt 0.1084
_refine_ls_wR_factor_ref 0.1243
_reflns_Friedel_coverage 0.000
_reflns_number_gt 3169
_reflns_number_total 4214
_reflns_threshold_expression 'I > 2\s(I)'
_cod_data_source_file c8dt00453f2.cif
_cod_data_source_block H2Lmethoxy
_cod_depositor_comments 'Adding full bibliography for 7045785--7045793.cif.'
_cod_database_code 7045792
_shelx_shelxl_version_number 2014/7
_shelx_space_group_comment
;
The symmetry employed for this shelxl refinement is uniquely defined
by the following loop, which should always be used as a source of
symmetry information in preference to the above space-group names.
They are only intended as comments.
;

loop_
_space_group_symop_operation_xyz
'x, y, z'
'-x, -y, -z'

loop_
_atom_site_label
_atom_site_type_symbol
_atom_site_fract_x
_atom_site_fract_y
_atom_site_fract_z
_atom_site_U_iso_or_equiv
_atom_site_adp_type
_atom_site_occupancy
_atom_site_site_symmetry_order
_atom_site_calc_flag
_atom_site_refinement_flags_posn
_atom_site_refinement_flags_adp
S1 S 0.66250(8) 0.16754(6) 1.13002(5) 0.0565(2) Uani 1 1 d . .
S2 S 0.36370(8) 0.90588(6) 0.28678(6) 0.0605(2) Uani 1 1 d . .
C14 C 0.2254(3) 0.1375(2) 1.00860(19) 0.0469(6) Uani 1 1 d . .
C15 C 0.5539(3) 0.2025(2) 1.04304(19) 0.0455(5) Uani 1 1 d . .
C8 C 0.5088(3) 0.8463(2) 0.34141(19) 0.0470(6) Uani 1 1 d . .
C9 C 0.8048(3) 0.9362(2) 0.39763(19) 0.0493(6) Uani 1 1 d . .
C16 C 0.7099(3) 0.3468(2) 0.90636(19) 0.0467(6) Uani 1 1 d . .
C19 C 0.9463(3) 0.4790(2) 0.8157(2) 0.0501(6) Uani 1 1 d . .
C5 C 0.4577(3) 0.6369(2) 0.3869(2) 0.0497(6) Uani 1 1 d . .
C2 C 0.3020(3) 0.4549(2) 0.39407(19) 0.0480(6) Uani 1 1 d . .
C21 C 0.8208(3) 0.3233(2) 0.8055(2) 0.0506(6) Uani 1 1 d . .
H21 H 0.8159 0.2630 0.7675 0.061 Uiso 1 1 calc R U
C17 C 0.7158(3) 0.4373(2) 0.9606(2) 0.0576(6) Uani 1 1 d . .
H17 H 0.6392 0.4543 1.0283 0.069 Uiso 1 1 calc R U
C20 C 0.9388(3) 0.3885(2) 0.7607(2) 0.0536(6) Uani 1 1 d . .
H20 H 1.0146 0.3715 0.6926 0.064 Uiso 1 1 calc R U
C18 C 0.8349(3) 0.5042(2) 0.9159(2) 0.0574(7) Uani 1 1 d . .
H18 H 0.8389 0.5653 0.9535 0.069 Uiso 1 1 calc R U
C6 C 0.3117(3) 0.6328(2) 0.4632(2) 0.0569(6) Uani 1 1 d . .
H6 H 0.2652 0.6915 0.5128 0.068 Uiso 1 1 calc R U
C7 C 0.2341(3) 0.5422(2) 0.4664(2) 0.0556(6) Uani 1 1 d . .
H7 H 0.1353 0.5404 0.5179 0.067 Uiso 1 1 calc R U
C3 C 0.4485(3) 0.4564(2) 0.3192(2) 0.0572(6) Uani 1 1 d . .
H3 H 0.4960 0.3963 0.2711 0.069 Uiso 1 1 calc R U
C4 C 0.5255(3) 0.5487(2) 0.3156(2) 0.0599(7) Uani 1 1 d . .
H4 H 0.6243 0.5506 0.2641 0.072 Uiso 1 1 calc R U
C13 C 0.1397(3) 0.1779(3) 0.9247(2) 0.0661(7) Uani 1 1 d . .
H13A H 0.1871 0.2388 0.8682 0.099 Uiso 1 1 calc R U
H13B H 0.0330 0.2124 0.9617 0.099 Uiso 1 1 calc R U
H13C H 0.1438 0.1087 0.8900 0.099 Uiso 1 1 calc R U
C12 C 0.1641(3) 0.0462(3) 1.1053(2) 0.0646(7) Uani 1 1 d . .
H12A H 0.2303 -0.0330 1.0947 0.097 Uiso 1 1 calc R U
H12B H 0.0604 0.0419 1.1100 0.097 Uiso 1 1 calc R U
H12C H 0.1621 0.0709 1.1735 0.097 Uiso 1 1 calc R U
C10 C 0.9431(3) 0.8774(3) 0.4348(3) 0.0714(8) Uani 1 1 d . .
H10A H 0.9535 0.7897 0.4442 0.107 Uiso 1 1 calc R U
H10B H 0.9299 0.9038 0.5050 0.107 Uiso 1 1 calc R U
H10C H 1.0350 0.9006 0.3793 0.107 Uiso 1 1 calc R U
C11 C 0.7664(4) 1.0729(3) 0.3829(3) 0.0708(8) Uani 1 1 d . .
H11A H 0.8089 1.1031 0.3051 0.106 Uiso 1 1 calc R U
H11B H 0.8104 1.1040 0.4272 0.106 Uiso 1 1 calc R U
H11C H 0.6553 1.0998 0.4069 0.106 Uiso 1 1 calc R U
C1 C 0.2769(4) 0.2822(3) 0.3262(3) 0.0786(9) Uani 1 1 d . .
H1A H 0.3061 0.3229 0.2507 0.118 Uiso 1 1 calc R U
H1B H 0.2002 0.2345 0.3352 0.118 Uiso 1 1 calc R U
H1C H 0.3671 0.2290 0.3409 0.118 Uiso 1 1 calc R U
C22 C 1.0764(4) 0.6389(3) 0.8097(3) 0.0826(9) Uani 1 1 d . .
H22A H 0.9851 0.7010 0.8113 0.124 Uiso 1 1 calc R U
H22B H 1.1676 0.6716 0.7644 0.124 Uiso 1 1 calc R U
H22C H 1.0810 0.6128 0.8848 0.124 Uiso 1 1 calc R U
O1 O 0.2140(2) 0.37058(16) 0.40242(15) 0.0644(5) Uani 1 1 d . .
O2 O 1.0702(2) 0.53798(17) 0.76355(16) 0.0689(5) Uani 1 1 d . .
N2 N 0.6005(2) 0.9193(2) 0.34665(18) 0.0510(5) Uani 1 1 d . .
N5 N 0.4293(2) 0.15133(19) 1.06466(17) 0.0491(5) Uani 1 1 d . .
N4 N 0.3440(2) 0.18502(18) 0.99057(16) 0.0498(5) Uani 1 1 d . .
N6 N 0.5843(3) 0.2812(2) 0.94892(18) 0.0551(6) Uani 1 1 d . .
N1 N 0.5400(3) 0.72929(19) 0.38425(19) 0.0576(6) Uani 1 1 d . .
N3 N 0.7284(2) 0.86533(18) 0.38234(17) 0.0524(5) Uani 1 1 d . .
H2 H 0.596(3) 0.992(2) 0.3085(19) 0.049(7) Uiso 1 1 d . .
H1 H 0.622(3) 0.709(3) 0.403(2) 0.070(9) Uiso 1 1 d . .
H6A H 0.530(3) 0.280(2) 0.911(2) 0.056(8) Uiso 1 1 d . .
H5 H 0.413(3) 0.097(2) 1.118(2) 0.052(7) Uiso 1 1 d . .

loop_
_atom_site_aniso_label
_atom_site_aniso_U_11
_atom_site_aniso_U_22
_atom_site_aniso_U_33
_atom_site_aniso_U_23
_atom_site_aniso_U_13
_atom_site_aniso_U_12
S1 0.0581(4) 0.0619(4) 0.0571(4) 0.0061(3) -0.0262(3) -0.0239(3)
S2 0.0571(4) 0.0588(4) 0.0748(4) 0.0141(3) -0.0350(4) -0.0245(3)
C14 0.0410(14) 0.0474(13) 0.0526(13) -0.0092(10) -0.0144(11) -0.0074(11)
C15 0.0447(14) 0.0438(12) 0.0478(13) -0.0047(10) -0.0124(11) -0.0122(11)
C8 0.0448(14) 0.0510(14) 0.0467(13) -0.0014(10) -0.0132(11) -0.0173(11)
C9 0.0508(15) 0.0585(15) 0.0420(12) -0.0093(11) -0.0105(11) -0.0199(12)
C16 0.0466(14) 0.0472(13) 0.0506(14) 0.0062(10) -0.0208(12) -0.0186(11)
C19 0.0464(14) 0.0462(13) 0.0591(15) 0.0030(11) -0.0174(12) -0.0179(11)
C5 0.0515(15) 0.0436(13) 0.0601(15) 0.0032(11) -0.0267(12) -0.0146(11)
C2 0.0542(16) 0.0412(12) 0.0501(13) 0.0040(10) -0.0183(12) -0.0165(11)
C21 0.0582(16) 0.0497(13) 0.0508(14) -0.0026(11) -0.0210(13) -0.0199(12)
C17 0.0554(16) 0.0585(15) 0.0541(15) -0.0087(12) -0.0068(12) -0.0160(13)
C20 0.0548(16) 0.0554(14) 0.0495(14) -0.0046(11) -0.0120(12) -0.0164(13)
C18 0.0603(17) 0.0510(15) 0.0635(16) -0.0110(12) -0.0142(14) -0.0199(13)
C6 0.0620(17) 0.0523(14) 0.0556(15) -0.0087(11) -0.0129(13) -0.0163(13)
C7 0.0541(16) 0.0560(15) 0.0543(14) -0.0023(12) -0.0078(12) -0.0234(13)
C3 0.0547(16) 0.0491(14) 0.0659(16) -0.0124(12) -0.0134(13) -0.0106(12)
C4 0.0455(15) 0.0579(16) 0.0715(17) -0.0055(13) -0.0126(13) -0.0115(13)
C13 0.0616(18) 0.0770(19) 0.0669(17) -0.0020(14) -0.0315(14) -0.0149(15)
C12 0.0621(18) 0.0678(17) 0.0716(17) 0.0061(14) -0.0271(14) -0.0292(14)
C10 0.0597(18) 0.080(2) 0.085(2) -0.0086(16) -0.0315(16) -0.0216(16)
C11 0.090(2) 0.0617(17) 0.0794(19) -0.0081(14) -0.0395(17) -0.0305(16)
C1 0.089(2) 0.0660(18) 0.090(2) -0.0215(16) -0.0203(18) -0.0339(17)
C22 0.086(2) 0.0668(19) 0.104(2) -0.0082(17) -0.0239(19) -0.0412(17)
O1 0.0712(13) 0.0506(10) 0.0721(12) -0.0078(9) -0.0133(10) -0.0265(9)
O2 0.0613(12) 0.0663(12) 0.0793(13) -0.0126(10) -0.0059(10) -0.0333(10)
N2 0.0526(13) 0.0453(12) 0.0627(13) 0.0029(10) -0.0265(11) -0.0186(10)
N5 0.0478(13) 0.0527(12) 0.0520(12) 0.0051(10) -0.0205(10) -0.0214(10)
N4 0.0468(12) 0.0541(12) 0.0524(11) -0.0014(9) -0.0194(10) -0.0150(10)
N6 0.0548(14) 0.0633(14) 0.0553(12) 0.0084(10) -0.0254(11) -0.0268(11)
N1 0.0557(14) 0.0493(12) 0.0810(15) 0.0064(11) -0.0396(12) -0.0194(11)
N3 0.0496(13) 0.0527(12) 0.0633(13) -0.0054(10) -0.0241(10) -0.0173(10)

loop_
_atom_type_symbol
_atom_type_description
_atom_type_scat_dispersion_real
_atom_type_scat_dispersion_imag
_atom_type_scat_source
C C 0.0033 0.0016 'International Tables Vol C Tables 4.2.6.8 and 6.1.1.4'
H H 0.0000 0.0000 'International Tables Vol C Tables 4.2.6.8 and 6.1.1.4'
N N 0.0061 0.0033 'International Tables Vol C Tables 4.2.6.8 and 6.1.1.4'
O O 0.0106 0.0060 'International Tables Vol C Tables 4.2.6.8 and 6.1.1.4'
S S 0.1246 0.1234 'International Tables Vol C Tables 4.2.6.8 and 6.1.1.4'

loop_
_geom_angle_atom_site_label_1
_geom_angle_atom_site_label_2
_geom_angle_atom_site_label_3
_geom_angle
N4 C14 C12 126.4(2)
N4 C14 C13 116.7(2)
C12 C14 C13 116.9(2)
N6 C15 N5 115.4(2)
N6 C15 S1 123.34(19)
N5 C15 S1 121.21(17)
N1 C8 N2 115.8(2)
N1 C8 S2 124.33(19)
N2 C8 S2 119.82(18)
N3 C9 C10 117.2(2)
N3 C9 C11 125.7(2)
C10 C9 C11 117.1(2)
C17 C16 C21 119.7(2)
C17 C16 N6 121.3(2)
C21 C16 N6 118.9(2)
C18 C19 O2 124.5(2)
C18 C19 C20 119.9(2)
O2 C19 C20 115.6(2)
C4 C5 C6 119.0(2)
C4 C5 N1 120.2(2)
C6 C5 N1 120.7(2)
O1 C2 C3 124.3(2)
O1 C2 C7 115.7(2)
C3 C2 C7 120.0(2)
C16 C21 C20 120.0(2)
C16 C17 C18 120.8(2)
C21 C20 C19 120.5(2)
C19 C18 C17 119.0(2)
C5 C6 C7 120.4(2)
C2 C7 C6 120.3(2)
C2 C3 C4 119.4(2)
C5 C4 C3 120.9(3)
C2 O1 C1 117.6(2)
C19 O2 C22 118.4(2)
C8 N2 N3 118.4(2)
C15 N5 N4 118.31(19)
C14 N4 N5 119.73(19)
C15 N6 C16 126.6(2)
C8 N1 C5 124.9(2)
C9 N3 N2 117.6(2)

loop_
_geom_bond_atom_site_label_1
_geom_bond_atom_site_label_2
_geom_bond_distance
S1 C15 1.683(2)
S2 C8 1.672(2)
C14 N4 1.277(3)
C14 C12 1.488(3)
C14 C13 1.491(3)
C15 N6 1.336(3)
C15 N5 1.343(3)
C8 N1 1.333(3)
C8 N2 1.350(3)
C9 N3 1.275(3)
C9 C10 1.488(4)
C9 C11 1.489(4)
C16 C17 1.366(3)
C16 C21 1.369(3)
C16 N6 1.429(3)
C19 C18 1.369(4)
C19 O2 1.374(3)
C19 C20 1.379(3)
C5 C4 1.370(4)
C5 C6 1.377(4)
C5 N1 1.429(3)
C2 O1 1.369(3)
C2 C3 1.370(4)
C2 C7 1.372(4)
C21 C20 1.369(3)
C17 C18 1.390(4)
C6 C7 1.378(4)
C3 C4 1.390(4)
C1 O1 1.412(3)
C22 O2 1.406(3)
N2 N3 1.384(3)
N5 N4 1.381(3)
